data_2104073
loop_
_publ_author_name
'van der Lee, A.'
'Rolland, M.'
'Marat, X.'
'Virieux, D.'
'Volle, J.-N.'
'Pirat, J.-L.'

_publ_section_title
;
 Structure-directing weak phosphoryl
 <i>X</i>H&#x00B7;&#x00B7;&#x00B7;O=P (<i>X</i> = C, N) hydrogen bonds
 in cyclic oxazaphospholidines and oxazaphosphinanes
;
_journal_coeditor_code GP5020
_journal_issue 2
_journal_name_full 'Acta Crystallographica Section B'
_journal_page_first 196
_journal_page_last 205
_journal_paper_doi 10.1107/S0108768107061770
_journal_volume 64
_journal_year 2008
_chemical_formula_moiety 'C20 H26 N O2 P'
_chemical_formula_sum 'C20 H26 N O2 P'
_chemical_formula_weight 343.39
_chemical_name_systematic
;
(2S,4S,5R)and(2R,4R,5S)-3-tert-butyl-2-ethyl-4,5-
diphenyl-[1,3,2]-oxazaphospholidine2-oxide
;
_space_group_IT_number 2
_symmetry_cell_setting triclinic
_symmetry_space_group_name_Hall '-P 1'
_symmetry_space_group_name_H-M 'P -1'
_atom_sites_solution_hydrogens geom
_atom_sites_solution_primary direct
_audit_creation_method CRYSTALS_ver_12.84
_cell_angle_alpha 97.644(3)
_cell_angle_beta 93.038(2)
_cell_angle_gamma 98.742(2)
_cell_formula_units_Z 4
_cell_length_a 6.7231(5)
_cell_length_b 11.9766(6)
_cell_length_c 23.6865(16)
_cell_measurement_reflns_used 11434
_cell_measurement_temperature 120
_cell_measurement_theta_max 16.54
_cell_measurement_theta_min 2.49
_cell_volume 1863.1(2)
_computing_cell_refinement 'SAINT (Siemens ,1995)'
_computing_data_collection 'SMART (Siemens, 1993)'
_computing_data_reduction 'SAINT (Siemens ,1995)'
_computing_molecular_graphics 'CAMERON (Watkin et al., 1996)'
_computing_publication_material 'CRYSTALS (Betteridge et al., 2003)'
_computing_structure_refinement 'CRYSTALS (Betteridge et al., 2003)'
_computing_structure_solution 'SIR2002 (Burla et al., 2003)'
_diffrn_ambient_temperature 120
_diffrn_measured_fraction_theta_full 0.953
_diffrn_measured_fraction_theta_max 0.930
_diffrn_measurement_device_type 'Bruker SMART'
_diffrn_measurement_method \w
_diffrn_radiation_monochromator graphite
_diffrn_radiation_type synchrotron
_diffrn_radiation_wavelength 0.50606
_diffrn_reflns_av_R_equivalents 0.073
_diffrn_reflns_limit_h_max 9
_diffrn_reflns_limit_h_min -9
_diffrn_reflns_limit_k_max 17
_diffrn_reflns_limit_k_min -17
_diffrn_reflns_limit_l_max 33
_diffrn_reflns_limit_l_min -34
_diffrn_reflns_number 32894
_diffrn_reflns_theta_full 15.660
_diffrn_reflns_theta_max 20.880
_diffrn_reflns_theta_min 1.179
_diffrn_standards_number 0
_exptl_absorpt_coefficient_mu 0.066
_exptl_absorpt_correction_T_max 1.00
_exptl_absorpt_correction_T_min 0.91
_exptl_absorpt_correction_type multi-scan
_exptl_absorpt_process_details 'SADABS (Siemens, 1996)'
_exptl_crystal_colour 'translucent pale white'
_exptl_crystal_density_diffrn 1.224
_exptl_crystal_description needle
_exptl_crystal_F_000 736
_exptl_crystal_size_max 0.40
_exptl_crystal_size_mid 0.05
_exptl_crystal_size_min 0.05
_refine_diff_density_max 0.48
_refine_diff_density_min -0.58
_refine_ls_extinction_coef 66E1(9)
_refine_ls_extinction_method 'Larson (1970), Equation 22'
_refine_ls_goodness_of_fit_ref 1.0621
_refine_ls_hydrogen_treatment constr
_refine_ls_matrix_type full
_refine_ls_number_parameters 434
_refine_ls_number_reflns 7201
_refine_ls_number_restraints 0
_refine_ls_R_factor_all 0.0703
_refine_ls_R_factor_gt 0.0497
_refine_ls_shift/su_max 0.000874
_refine_ls_structure_factor_coef F
_refine_ls_weighting_details
;
 Method, part 1, Chebychev polynomial, (Watkin, 1994, Prince, 1982)
 [weight] = 1.0/[A~0~*T~0~(x)+A~1~*T~1~(x) ... +A~n-1~]*T~n-1~(x)]
 where A~i~ are the Chebychev coefficients listed below and x= Fcalc/Fmax
 Method = Robust Weighting (Prince, 1982)
 W = [weight] * [1-(deltaF/6*sigmaF)^2^]^2^
 A~i~ are:
 0.507 0.574 0.220
;
_refine_ls_weighting_scheme calc
_refine_ls_wR_factor_all 0.0783
_refine_ls_wR_factor_gt 0.0533
_refine_ls_wR_factor_ref 0.0533
_reflns_number_gt 7201
_reflns_number_total 11718
_reflns_threshold_expression I>2.0\s(I)
_cod_data_source_file gp5020.cif
_cod_data_source_block II
_cod_original_sg_symbol_H-M 'P -1 '
_cod_database_code 2104073

loop_
_symmetry_equiv_pos_as_xyz
x,y,z
-x,-y,-z

loop_
_atom_site_type_symbol
_atom_site_label
_atom_site_fract_x
_atom_site_fract_y
_atom_site_fract_z
_atom_site_U_iso_or_equiv
_atom_site_adp_type
_atom_site_occupancy
O O1 0.77651(15) 0.31881(9) 0.42493(5) 0.0209 Uani 1.0000
P P2 0.81472(5) 0.18934(3) 0.410737(16) 0.0171 Uani 1.0000
N N3 0.59819(16) 0.14115(10) 0.37339(5) 0.0160 Uani 1.0000
C C4 0.47693(18) 0.23247(11) 0.36808(6) 0.0144 Uani 1.0000
C C5 0.56125(19) 0.32181(11) 0.42069(6) 0.0167 Uani 1.0000
O O6 1.00407(15) 0.17922(11) 0.38347(5) 0.0285 Uani 1.0000
C C7 0.5095(2) 0.02075(12) 0.35146(7) 0.0197 Uani 1.0000
C C8 0.6752(2) -0.05377(13) 0.34813(7) 0.0266 Uani 1.0000
C C9 0.3515(3) -0.02224(14) 0.39119(9) 0.0346 Uani 1.0000
C C10 0.4092(3) 0.01434(14) 0.29150(8) 0.0321 Uani 1.0000
C C11 0.8173(2) 0.13664(14) 0.47865(7) 0.0249 Uani 1.0000
C C12 1.0154(3) 0.17880(18) 0.51469(8) 0.0358 Uani 1.0000
C C13 0.4924(2) 0.28161(11) 0.31219(6) 0.0161 Uani 1.0000
C C14 0.3241(2) 0.31951(13) 0.28902(7) 0.0220 Uani 1.0000
C C15 0.3346(3) 0.37081(14) 0.23960(7) 0.0290 Uani 1.0000
C C16 0.5133(3) 0.38401(15) 0.21295(7) 0.0326 Uani 1.0000
C C17 0.6823(3) 0.34621(16) 0.23553(7) 0.0315 Uani 1.0000
C C18 0.6713(2) 0.29432(14) 0.28493(6) 0.0233 Uani 1.0000
C C19 0.5196(2) 0.44037(12) 0.41757(6) 0.0194 Uani 1.0000
C C20 0.3338(3) 0.46618(14) 0.43280(7) 0.0279 Uani 1.0000
C C21 0.2833(3) 0.57296(16) 0.42753(9) 0.0380 Uani 1.0000
C C22 0.4205(3) 0.65441(15) 0.40754(8) 0.0389 Uani 1.0000
C C23 0.6063(3) 0.62959(14) 0.39270(8) 0.0346 Uani 1.0000
C C24 0.6570(3) 0.52238(13) 0.39744(7) 0.0260 Uani 1.0000
O O25 0.75529(14) 0.70375(8) 0.06658(4) 0.0184 Uani 1.0000
P P26 0.71085(5) 0.83190(3) 0.081143(15) 0.0150 Uani 1.0000
N N27 0.93126(16) 0.88544(9) 0.11615(5) 0.0147 Uani 1.0000
C C28 1.05303(18) 0.79439(11) 0.12373(5) 0.0134 Uani 1.0000
C C29 0.97127(18) 0.70373(11) 0.07130(6) 0.0150 Uani 1.0000
O O30 0.52514(15) 0.84066(10) 0.11036(5) 0.0249 Uani 1.0000
C C31 0.9832(2) 1.00090(11) 0.15068(6) 0.0174 Uani 1.0000
C C32 0.8722(3) 1.08434(13) 0.12286(8) 0.0282 Uani 1.0000
C C33 1.2104(2) 1.04049(13) 0.15114(7) 0.0243 Uani 1.0000
C C34 0.9180(2) 0.99958(14) 0.21169(7) 0.0257 Uani 1.0000
C C35 0.6924(2) 0.87958(13) 0.01208(6) 0.0218 Uani 1.0000
C C36 0.5017(2) 0.81638(14) -0.02358(7) 0.0278 Uani 1.0000
C C37 1.03775(19) 0.74499(11) 0.17934(6) 0.0149 Uani 1.0000
C C38 0.8540(2) 0.71596(13) 0.20296(6) 0.0219 Uani 1.0000
C C39 0.8468(2) 0.66298(15) 0.25174(7) 0.0280 Uani 1.0000
C C40 1.0230(3) 0.63861(15) 0.27774(7) 0.0307 Uani 1.0000
C C41 1.2053(3) 0.66725(15) 0.25460(7) 0.0278 Uani 1.0000
C C42 1.2132(2) 0.72004(12) 0.20559(6) 0.0194 Uani 1.0000
C C43 1.01773(19) 0.58654(11) 0.07508(6) 0.0155 Uani 1.0000
C C44 0.8778(2) 0.50090(12) 0.09169(6) 0.0200 Uani 1.0000
C C45 0.9311(2) 0.39454(12) 0.09658(7) 0.0232 Uani 1.0000
C C46 1.1236(2) 0.37327(13) 0.08559(7) 0.0248 Uani 1.0000
C C47 1.2625(2) 0.45848(13) 0.06876(7) 0.0256 Uani 1.0000
C C48 1.2102(2) 0.56452(12) 0.06352(7) 0.0212 Uani 1.0000
H H49 0.5067 0.2949 0.4547 0.0500 Uiso 1.0000
H H50 0.3427 0.2031 0.3734 0.0500 Uiso 1.0000
H H51 0.7123 0.1664 0.4985 0.0500 Uiso 1.0000
H H52 0.7881 0.0561 0.4723 0.0500 Uiso 1.0000
H H53 1.0061 0.1512 0.5494 0.0500 Uiso 1.0000
H H54 1.1204 0.1496 0.4948 0.0500 Uiso 1.0000
H H55 1.0397 0.2584 0.5195 0.0500 Uiso 1.0000
H H56 0.7747 -0.0282 0.3249 0.0500 Uiso 1.0000
H H57 0.7314 -0.0561 0.3854 0.0500 Uiso 1.0000
H H58 0.6129 -0.1289 0.3309 0.0500 Uiso 1.0000
H H59 0.4197 -0.0239 0.4270 0.0500 Uiso 1.0000
H H60 0.2881 -0.0976 0.3762 0.0500 Uiso 1.0000
H H61 0.2553 0.0259 0.3961 0.0500 Uiso 1.0000
H H62 0.3508 -0.0588 0.2784 0.0500 Uiso 1.0000
H H63 0.3056 0.0581 0.2930 0.0500 Uiso 1.0000
H H64 0.5016 0.0385 0.2661 0.0500 Uiso 1.0000
H H65 0.7841 0.2681 0.3001 0.0500 Uiso 1.0000
H H66 0.2091 0.3113 0.3069 0.0500 Uiso 1.0000
H H67 0.2261 0.3963 0.2251 0.0500 Uiso 1.0000
H H68 0.5223 0.4172 0.1808 0.0500 Uiso 1.0000
H H69 0.8037 0.3530 0.2173 0.0500 Uiso 1.0000
H H70 0.2423 0.4113 0.4465 0.0500 Uiso 1.0000
H H71 0.1634 0.5892 0.4376 0.0500 Uiso 1.0000
H H72 0.3899 0.7249 0.4046 0.0500 Uiso 1.0000
H H73 0.6953 0.6818 0.3778 0.0500 Uiso 1.0000
H H74 0.7775 0.5052 0.3870 0.0500 Uiso 1.0000
H H75 1.1868 0.8207 0.1181 0.0500 Uiso 1.0000
H H76 1.0266 0.7294 0.0382 0.0500 Uiso 1.0000
H H77 0.8092 0.8672 -0.0068 0.0500 Uiso 1.0000
H H78 0.6885 0.9579 0.0180 0.0500 Uiso 1.0000
H H79 0.3885 0.8352 -0.0054 0.0500 Uiso 1.0000
H H80 0.5021 0.8392 -0.0594 0.0500 Uiso 1.0000
H H81 0.4990 0.7369 -0.0273 0.0500 Uiso 1.0000
H H82 0.7346 1.0637 0.1208 0.0500 Uiso 1.0000
H H83 0.9141 1.0894 0.0857 0.0500 Uiso 1.0000
H H84 0.9062 1.1575 0.1442 0.0500 Uiso 1.0000
H H85 1.2826 0.9936 0.1693 0.0500 Uiso 1.0000
H H86 1.2411 1.1166 0.1704 0.0500 Uiso 1.0000
H H87 1.2526 1.0401 0.1136 0.0500 Uiso 1.0000
H H88 0.9412 1.0745 0.2313 0.0500 Uiso 1.0000
H H89 0.9919 0.9516 0.2306 0.0500 Uiso 1.0000
H H90 0.7801 0.9710 0.2117 0.0500 Uiso 1.0000
H H91 1.3328 0.7363 0.1895 0.0500 Uiso 1.0000
H H92 1.3209 0.6502 0.2719 0.0500 Uiso 1.0000
H H93 1.0153 0.6023 0.3099 0.0500 Uiso 1.0000
H H94 0.7259 0.6464 0.2676 0.0500 Uiso 1.0000
H H95 0.7379 0.7323 0.1862 0.0500 Uiso 1.0000
H H96 1.3032 0.6215 0.0529 0.0500 Uiso 1.0000
H H97 1.3853 0.4454 0.0605 0.0500 Uiso 1.0000
H H98 1.1606 0.3049 0.0900 0.0500 Uiso 1.0000
H H99 0.8351 0.3376 0.1090 0.0500 Uiso 1.0000
H H100 0.7517 0.5152 0.1007 0.0500 Uiso 1.0000

loop_
_atom_site_aniso_label
_atom_site_aniso_U_11
_atom_site_aniso_U_22
_atom_site_aniso_U_33
_atom_site_aniso_U_12
_atom_site_aniso_U_13
_atom_site_aniso_U_23
O1 0.0148(5) 0.0197(5) 0.0279(5) 0.0016(4) -0.0040(4) 0.0055(4)
P2 0.01208(16) 0.02038(18) 0.02088(18) 0.00461(13) 0.00099(13) 0.00844(15)
N3 0.0135(5) 0.0147(5) 0.0215(6) 0.0052(4) 0.0004(4) 0.0056(5)
C4 0.0110(5) 0.0139(6) 0.0193(6) 0.0035(4) 0.0019(5) 0.0048(5)
C5 0.0154(6) 0.0178(6) 0.0180(6) 0.0044(5) 0.0004(5) 0.0049(5)
O6 0.0135(5) 0.0382(7) 0.0373(7) 0.0073(4) 0.0053(4) 0.0138(6)
C7 0.0196(6) 0.0143(6) 0.0263(7) 0.0047(5) 0.0025(5) 0.0042(6)
C8 0.0310(8) 0.0228(7) 0.0295(8) 0.0145(6) 0.0022(6) 0.0044(7)
C9 0.0289(8) 0.0210(7) 0.0569(12) 0.0029(6) 0.0141(8) 0.0138(8)
C10 0.0366(9) 0.0200(7) 0.0369(9) 0.0071(6) -0.0140(7) -0.0024(7)
C11 0.0259(7) 0.0284(8) 0.0231(7) 0.0075(6) -0.0016(6) 0.0109(7)
C12 0.0329(9) 0.0445(11) 0.0314(9) 0.0122(8) -0.0108(7) 0.0094(8)
C13 0.0165(6) 0.0138(6) 0.0179(6) 0.0022(5) -0.0015(5) 0.0035(5)
C14 0.0207(7) 0.0218(7) 0.0239(7) 0.0060(5) -0.0039(5) 0.0049(6)
C15 0.0335(9) 0.0272(8) 0.0279(8) 0.0089(7) -0.0075(7) 0.0096(7)
C16 0.0441(10) 0.0303(9) 0.0248(8) 0.0019(7) -0.0024(7) 0.0151(7)
C17 0.0310(8) 0.0400(10) 0.0253(8) 0.0014(7) 0.0057(6) 0.0152(8)
C18 0.0197(7) 0.0292(8) 0.0229(7) 0.0043(6) 0.0029(5) 0.0103(6)
C19 0.0246(7) 0.0165(6) 0.0167(6) 0.0049(5) -0.0027(5) 0.0012(5)
C20 0.0295(8) 0.0251(8) 0.0305(8) 0.0112(6) 0.0016(6) 0.0019(7)
C21 0.0464(11) 0.0317(9) 0.0388(10) 0.0245(8) -0.0028(8) -0.0031(8)
C22 0.0655(14) 0.0214(8) 0.0316(9) 0.0197(8) -0.0090(9) 0.0009(7)
C23 0.0564(12) 0.0176(7) 0.0282(8) 0.0026(7) -0.0063(8) 0.0051(7)
C24 0.0328(8) 0.0182(7) 0.0270(8) 0.0030(6) -0.0021(6) 0.0057(6)
O25 0.0137(4) 0.0160(5) 0.0252(5) 0.0019(4) -0.0023(4) 0.0045(4)
P26 0.00939(15) 0.01635(16) 0.02064(18) 0.00295(12) 0.00081(12) 0.00666(14)
N27 0.0117(5) 0.0124(5) 0.0208(5) 0.0029(4) 0.0006(4) 0.0043(4)
C28 0.0098(5) 0.0136(5) 0.0180(6) 0.0036(4) 0.0015(4) 0.0047(5)
C29 0.0109(5) 0.0160(6) 0.0187(6) 0.0025(4) 0.0013(5) 0.0037(5)
O30 0.0119(5) 0.0308(6) 0.0343(6) 0.0054(4) 0.0061(4) 0.0090(5)
C31 0.0173(6) 0.0131(6) 0.0226(7) 0.0035(5) 0.0014(5) 0.0038(5)
C32 0.0332(9) 0.0174(7) 0.0357(9) 0.0100(6) -0.0041(7) 0.0051(7)
C33 0.0189(7) 0.0199(7) 0.0316(8) -0.0031(5) 0.0017(6) 0.0023(6)
C34 0.0289(8) 0.0255(7) 0.0231(7) 0.0072(6) 0.0070(6) -0.0002(6)
C35 0.0196(7) 0.0230(7) 0.0240(7) 0.0025(5) -0.0018(5) 0.0099(6)
C36 0.0245(7) 0.0290(8) 0.0304(8) 0.0045(6) -0.0091(6) 0.0099(7)
C37 0.0145(6) 0.0133(6) 0.0173(6) 0.0030(5) 0.0001(5) 0.0033(5)
C38 0.0174(6) 0.0279(7) 0.0223(7) 0.0032(5) 0.0038(5) 0.0103(6)
C39 0.0280(8) 0.0330(9) 0.0254(8) 0.0013(7) 0.0060(6) 0.0150(7)
C40 0.0377(9) 0.0318(9) 0.0257(8) 0.0057(7) 0.0014(7) 0.0152(7)
C41 0.0279(8) 0.0308(8) 0.0264(8) 0.0081(6) -0.0053(6) 0.0097(7)
C42 0.0166(6) 0.0195(6) 0.0233(7) 0.0057(5) -0.0021(5) 0.0053(6)
C43 0.0161(6) 0.0133(6) 0.0175(6) 0.0038(5) 0.0004(5) 0.0029(5)
C44 0.0182(6) 0.0173(6) 0.0253(7) 0.0021(5) 0.0004(5) 0.0070(6)
C45 0.0268(7) 0.0174(7) 0.0256(7) 0.0019(6) -0.0013(6) 0.0066(6)
C46 0.0306(8) 0.0166(6) 0.0278(8) 0.0089(6) -0.0040(6) 0.0017(6)
C47 0.0207(7) 0.0198(7) 0.0366(9) 0.0087(5) 0.0002(6) -0.0005(7)
C48 0.0183(6) 0.0166(6) 0.0289(7) 0.0045(5) 0.0035(5) 0.0017(6)

loop_
_atom_type_symbol
_atom_type_scat_dispersion_real
_atom_type_scat_dispersion_imag
_atom_type_scat_source
C 0.0010 0.0007
;
International Tables Vol C 4.2.6.8 and 6.1.1.4,
dispersion factors from Interpolated values from CXRO/LLNL data
;
H 0.0000 0.0000
;
International Tables Vol C 4.2.6.8 and 6.1.1.4,
dispersion factors from Interpolated values from CXRO/LLNL data
;
N 0.0028 0.0016
;
International Tables Vol C 4.2.6.8 and 6.1.1.4,
dispersion factors from Interpolated values from CXRO/LLNL data
;
O 0.0046 0.0029
;
International Tables Vol C 4.2.6.8 and 6.1.1.4,
dispersion factors from Interpolated values from CXRO/LLNL data
;
P 0.0561 0.0483
;
International Tables Vol C 4.2.6.8 and 6.1.1.4,
dispersion factors from Interpolated values from CXRO/LLNL data
;

loop_
_geom_angle_atom_site_label_1
_geom_angle_atom_site_label_2
_geom_angle_atom_site_label_3
_geom_angle
_geom_angle_publ_flag
O1 P2 O6 113.21(13) yes
O1 P2 N3 96.02(11) yes
O1 P2 C11 105.03(14) yes
O6 P2 N3 119.21(12) yes
O6 P2 C11 111.04(13) yes
N3 P2 C11 110.67(12) yes
N27 P26 C35 111.18(12) yes
O25 P26 N27 96.46(11) yes
O25 P26 C35 103.73(11) yes
O25 P26 O30 113.94(12) yes
O30 P26 C35 110.75(13) yes
O30 P26 N27 119.06(12) yes
P2 O1 C5 109.54(16) yes
P26 O25 C29 109.59(15) yes
P2 N3 C7 128.14(18) yes
P2 N3 C4 111.97(16) yes
C4 N3 C7 119.54(19) yes
C28 N27 C31 121.12(19) yes
P26 N27 C31 125.57(17) yes
P26 N27 C28 111.09(15) yes
C5 C4 C13 112.6(2) no
N3 C4 C13 114.38(19) yes
N3 C4 C5 102.21(18) yes
O1 C5 C4 104.65(19) yes
O1 C5 C19 111.3(2) yes
C4 C5 C19 115.1(2) no
N3 C7 C10 109.4(2) yes
C8 C7 C9 110.2(2) no
C8 C7 C10 108.4(2) no
C9 C7 C10 109.4(3) no
N3 C7 C8 110.1(2) yes
N3 C7 C9 109.3(2) yes
P2 C11 C12 112.6(2) yes
C14 C13 C18 119.3(2) no
C4 C13 C14 118.6(2) no
C4 C13 C18 122.1(2) no
C13 C14 C15 120.6(3) no
C14 C15 C16 119.9(3) no
C15 C16 C17 120.1(3) no
C16 C17 C18 120.0(3) no
C13 C18 C17 120.2(3) no
C5 C19 C20 118.1(2) no
C5 C19 C24 122.2(2) no
C20 C19 C24 119.6(3) no
C19 C20 C21 120.4(3) no
C20 C21 C22 119.8(4) no
C21 C22 C23 120.1(3) no
C22 C23 C24 120.4(3) no
C19 C24 C23 119.8(3) no
C5 C4 H50 108.00 no
N3 C4 H50 108.00 no
C13 C4 H50 111.00 no
C19 C5 H49 110.00 no
C4 C5 H49 108.00 no
O1 C5 H49 107.00 no
C7 C8 H56 112.00 no
C7 C8 H57 110.00 no
C7 C8 H58 107.00 no
H57 C8 H58 110.00 no
H56 C8 H57 111.00 no
H56 C8 H58 107.00 no
C7 C9 H59 108.00 no
H59 C9 H60 109.00 no
C7 C9 H60 110.00 no
C7 C9 H61 111.00 no
H60 C9 H61 110.00 no
H59 C9 H61 109.00 no
C7 C10 H64 112.00 no
C7 C10 H63 109.00 no
H63 C10 H64 111.00 no
H62 C10 H63 107.00 no
H62 C10 H64 109.00 no
C7 C10 H62 110.00 no
P2 C11 H52 109.00 no
C12 C11 H51 108.00 no
C12 C11 H52 112.00 no
H51 C11 H52 110.00 no
P2 C11 H51 106.00 no
C11 C12 H53 109.00 no
C11 C12 H54 108.00 no
H54 C12 H55 110.00 no
H53 C12 H55 112.00 no
C11 C12 H55 109.00 no
H53 C12 H54 110.00 no
C15 C14 H66 121.00 no
C13 C14 H66 119.00 no
C14 C15 H67 120.00 no
C16 C15 H67 120.00 no
C15 C16 H68 121.00 no
C17 C16 H68 119.00 no
C18 C17 H69 119.00 no
C16 C17 H69 121.00 no
C13 C18 H65 119.00 no
C17 C18 H65 120.00 no
C21 C20 H70 120.00 no
C19 C20 H70 120.00 no
C22 C21 H71 120.00 no
C20 C21 H71 120.00 no
C21 C22 H72 120.00 no
C23 C22 H72 119.00 no
C22 C23 H73 121.00 no
C24 C23 H73 119.00 no
C19 C24 H74 120.00 no
C23 C24 H74 121.00 no
N27 C28 C29 101.51(17) yes
N27 C28 C37 116.56(19) yes
C29 C28 C37 112.0(2) no
O25 C29 C28 104.99(18) yes
O25 C29 C43 111.17(19) yes
C28 C29 C43 114.9(2) no
N27 C31 C32 109.0(2) yes
N27 C31 C33 108.7(2) yes
N27 C31 C34 111.2(2) yes
C32 C31 C33 108.9(2) no
C32 C31 C34 108.0(2) no
C33 C31 C34 110.8(2) no
P26 C35 C36 110.86(19) yes
C28 C37 C38 122.7(2) no
C28 C37 C42 118.2(2) no
C38 C37 C42 118.9(2) no
C37 C38 C39 120.3(3) no
C38 C39 C40 120.4(3) no
C39 C40 C41 119.5(3) no
C40 C41 C42 120.3(3) no
C37 C42 C41 120.5(3) no
C29 C43 C44 122.2(2) no
C29 C43 C48 118.3(2) no
C44 C43 C48 119.5(2) no
C43 C44 C45 119.9(2) no
C44 C45 C46 120.4(2) no
C45 C46 C47 119.6(2) no
C46 C47 C48 120.3(3) no
C43 C48 C47 120.3(2) no
N27 C28 H75 109.00 no
C29 C28 H75 106.00 no
C37 C28 H75 111.00 no
O25 C29 H76 109.00 no
C28 C29 H76 108.00 no
C43 C29 H76 109.00 no
C31 C32 H82 113.00 no
C31 C32 H83 110.00 no
C31 C32 H84 109.00 no
H82 C32 H83 109.00 no
H82 C32 H84 108.00 no
H83 C32 H84 107.00 no
C31 C33 H85 111.00 no
C31 C33 H86 108.00 no
C31 C33 H87 111.00 no
H85 C33 H86 110.00 no
H85 C33 H87 108.00 no
H86 C33 H87 108.00 no
C31 C34 H88 109.00 no
C31 C34 H89 109.00 no
C31 C34 H90 111.00 no
H88 C34 H89 111.00 no
H88 C34 H90 108.00 no
H89 C34 H90 108.00 no
P26 C35 H77 109.00 no
P26 C35 H78 108.00 no
C36 C35 H77 111.00 no
C36 C35 H78 110.00 no
H77 C35 H78 109.00 no
C35 C36 H79 109.00 no
C35 C36 H80 108.00 no
C35 C36 H81 111.00 no
H79 C36 H80 110.00 no
H79 C36 H81 110.00 no
H80 C36 H81 109.00 no
C37 C38 H95 120.00 no
C39 C38 H95 120.00 no
C38 C39 H94 120.00 no
C40 C39 H94 120.00 no
C39 C40 H93 119.00 no
C41 C40 H93 121.00 no
C40 C41 H92 119.00 no
C42 C41 H92 121.00 no
C37 C42 H91 119.00 no
C41 C42 H91 120.00 no
C43 C44 H100 120.00 no
C45 C44 H100 120.00 no
C44 C45 H99 119.00 no
C46 C45 H99 121.00 no
C45 C46 H98 121.00 no
C47 C46 H98 120.00 no
C46 C47 H97 121.00 no
C48 C47 H97 119.00 no
C43 C48 H96 119.00 no
C47 C48 H96 120.00 no

loop_
_geom_bond_atom_site_label_1
_geom_bond_atom_site_label_2
_geom_bond_distance
_geom_bond_publ_flag
P2 O1 1.605(2) yes
P2 O6 1.472(2) yes
P2 N3 1.645(2) yes
P2 C11 1.805(3) yes
P26 O30 1.470(2) yes
P26 N27 1.654(2) yes
P26 O25 1.605(2) yes
P26 C35 1.807(3) yes
O1 C5 1.451(3) yes
O25 C29 1.450(3) yes
N3 C4 1.475(3) yes
N3 C7 1.486(3) yes
N27 C31 1.491(3) yes
N27 C28 1.483(3) yes
C4 C13 1.521(3) no
C4 C5 1.551(3) no
C5 C19 1.498(3) no
C7 C10 1.527(4) no
C7 C8 1.529(4) no
C7 C9 1.532(5) no
C11 C12 1.522(4) no
C13 C14 1.396(4) no
C13 C18 1.392(4) no
C14 C15 1.392(4) no
C15 C16 1.384(5) no
C16 C17 1.391(5) no
C17 C18 1.397(4) no
C19 C20 1.387(4) no
C19 C24 1.394(4) no
C20 C21 1.392(5) no
C21 C22 1.388(6) no
C22 C23 1.380(6) no
C23 C24 1.395(4) no
C4 H50 0.9400 no
C5 H49 0.9800 no
C8 H57 0.9500 no
C8 H56 0.9300 no
C8 H58 0.9600 no
C9 H59 0.9500 no
C9 H60 0.9500 no
C9 H61 0.9300 no
C10 H62 0.9100 no
C10 H63 0.9300 no
C10 H64 0.9300 no
C11 H51 0.9600 no
C11 H52 0.9500 no
C12 H53 0.9300 no
C12 H54 0.9500 no
C12 H55 0.9300 no
C14 H66 0.9000 no
C15 H67 0.9000 no
C16 H68 0.9100 no
C17 H69 0.9400 no
C18 H65 0.9400 no
C20 H70 0.9300 no
C21 H71 0.8900 no
C22 H72 0.9100 no
C23 H73 0.9200 no
C24 H74 0.9000 no
C28 C29 1.553(3) no
C28 C37 1.516(3) no
C29 C43 1.498(3) no
C31 C32 1.529(4) no
C31 C33 1.529(4) no
C31 C34 1.534(4) no
C35 C36 1.533(4) no
C37 C38 1.400(4) no
C37 C42 1.395(4) no
C38 C39 1.390(4) no
C39 C40 1.395(5) no
C40 C41 1.384(5) no
C41 C42 1.394(4) no
C43 C44 1.395(4) no
C43 C48 1.393(4) no
C44 C45 1.393(3) no
C45 C46 1.388(4) no
C46 C47 1.389(4) no
C47 C48 1.387(3) no
C28 H75 0.9300 no
C29 H76 0.9500 no
C32 H82 0.9200 no
C32 H83 0.9500 no
C32 H84 0.9400 no
C33 H85 0.9300 no
C33 H86 0.9500 no
C33 H87 0.9500 no
C34 H88 0.9400 no
C34 H89 0.9500 no
C34 H90 0.9400 no
C35 H77 0.9500 no
C35 H78 0.9300 no
C36 H79 0.9400 no
C36 H80 0.9300 no
C36 H81 0.9400 no
C38 H95 0.9200 no
C39 H94 0.9200 no
C40 H93 0.9300 no
C41 H92 0.9200 no
C42 H91 0.9100 no
C44 H100 0.9200 no
C45 H99 0.9500 no
C46 H98 0.9100 no
C47 H97 0.8900 no
C48 H96 0.9200 no

loop_
_geom_hbond_atom_site_label_D
_geom_hbond_atom_site_label_H
_geom_hbond_atom_site_label_A
_geom_hbond_site_symmetry_A
_geom_hbond_distance_DH
_geom_hbond_distance_HA
_geom_hbond_distance_DA
_geom_hbond_angle_DHA
_geom_hbond_publ_flag
C4 H50 O6 1_455 0.9400 2.2800 3.196(3) 165.00 yes
C28 H75 O30 1_655 0.9300 2.2700 3.179(3) 165.00 yes
